data_7106008
loop_
_publ_author_name
'Michaela Zirngast'
'Eva Pump'
'Anita Leitgeb'
'Jorg H. Albering'
'Christian Slugovc'

_publ_section_title
;
 Pyridine as trigger for chloride isomerisation in chelated ruthenium
 benzyliden complexes: implications for olefin metathesis;
;
_journal_name_full Chem.Commun.
_journal_page_first 2261
_journal_paper_doi 10.1039/c0cc04897f
_journal_volume 47
_journal_year 2011
_chemical_formula_moiety 'C38 H45 Cl N3 O3 Ru, C H Cl3, Cl'
_chemical_formula_sum 'C39 H46 Cl5 N3 O3 Ru'
_chemical_formula_weight 883.11
_chemical_name_systematic
;
?
;
_space_group_IT_number 14
_symmetry_cell_setting monoclinic
_symmetry_space_group_name_Hall '-P 2ybc'
_symmetry_space_group_name_H-M 'P 1 21/c 1'
_atom_sites_solution_hydrogens geom
_atom_sites_solution_primary direct
_atom_sites_solution_secondary difmap
_audit_creation_method SHELXL-97
_cell_angle_alpha 90.00
_cell_angle_beta 101.094(10)
_cell_angle_gamma 90.00
_cell_formula_units_Z 4
_cell_length_a 8.095(5)
_cell_length_b 31.435(18)
_cell_length_c 16.548(10)
_cell_measurement_reflns_used 9958
_cell_measurement_temperature 98(2)
_cell_measurement_theta_max 26.6572
_cell_measurement_theta_min 2.4537
_cell_volume 4132(4)
_computing_cell_refinement 'Bruker APEX2'
_computing_data_collection 'Bruker APEX2'
_computing_data_reduction 'Bruker SAINT'
_computing_molecular_graphics 'Bruker SHELXTL'
_computing_publication_material 'Bruker SHELXTL'
_computing_structure_refinement 'SHELXL-97 (Sheldrick, 2008)'
_computing_structure_solution 'SHELXS-97 (Sheldrick, 2008)'
_diffrn_ambient_temperature 98(2)
_diffrn_measured_fraction_theta_full 0.993
_diffrn_measured_fraction_theta_max 0.993
_diffrn_measurement_device_type 'CCD area detector'
_diffrn_measurement_method 'phi and omega scans'
_diffrn_radiation_monochromator graphite
_diffrn_radiation_source 'fine-focus sealed tube'
_diffrn_radiation_type MoK\a
_diffrn_radiation_wavelength 0.71073
_diffrn_reflns_av_R_equivalents 0.0395
_diffrn_reflns_av_sigmaI/netI 0.0212
_diffrn_reflns_limit_h_max 9
_diffrn_reflns_limit_h_min -9
_diffrn_reflns_limit_k_max 37
_diffrn_reflns_limit_k_min -38
_diffrn_reflns_limit_l_max 20
_diffrn_reflns_limit_l_min -20
_diffrn_reflns_number 83686
_diffrn_reflns_theta_full 26.00
_diffrn_reflns_theta_max 26.00
_diffrn_reflns_theta_min 1.41
_exptl_absorpt_coefficient_mu 0.742
_exptl_absorpt_correction_T_max 0.956
_exptl_absorpt_correction_T_min 0.899
_exptl_absorpt_correction_type multi-scan
_exptl_absorpt_process_details 'SADABS (Sheldrick, 2008)'
_exptl_crystal_colour blue
_exptl_crystal_density_diffrn 1.420
_exptl_crystal_density_method 'not measured'
_exptl_crystal_description needle
_exptl_crystal_F_000 1816
_exptl_crystal_size_max 0.48
_exptl_crystal_size_mid 0.12
_exptl_crystal_size_min 0.06
_refine_diff_density_max 2.080
_refine_diff_density_min -2.154
_refine_diff_density_rms 0.088
_refine_ls_extinction_method none
_refine_ls_goodness_of_fit_ref 1.148
_refine_ls_hydrogen_treatment constr
_refine_ls_matrix_type full
_refine_ls_number_parameters 446
_refine_ls_number_reflns 8047
_refine_ls_number_restraints 0
_refine_ls_restrained_S_all 1.148
_refine_ls_R_factor_all 0.0500
_refine_ls_R_factor_gt 0.0410
_refine_ls_shift/su_max 0.001
_refine_ls_shift/su_mean 0.000
_refine_ls_structure_factor_coef Fsqd
_refine_ls_weighting_details 'calc w=1/[\s^2^(Fo^2^)+(0.0246P)^2^+12.2344P] where P=(Fo^2^+2Fc^2^)/3'
_refine_ls_weighting_scheme calc
_refine_ls_wR_factor_gt 0.0899
_refine_ls_wR_factor_ref 0.0960
_reflns_number_gt 6942
_reflns_number_total 8047
_reflns_threshold_expression >2sigma(I)
_cod_data_source_file C0CC04897F.TXT
_cod_data_source_block ja2010_130_0m
_cod_original_sg_symbol_H-M 'P 21/c'
_cod_database_code 7106008

loop_
_symmetry_equiv_pos_as_xyz
'x, y, z'
'-x, y+1/2, -z+1/2'
'-x, -y, -z'
'x, -y-1/2, z-1/2'

loop_
_atom_site_label
_atom_site_type_symbol
_atom_site_fract_x
_atom_site_fract_y
_atom_site_fract_z
_atom_site_U_iso_or_equiv
_atom_site_adp_type
_atom_site_occupancy
_atom_site_symmetry_multiplicity
_atom_site_calc_flag
_atom_site_refinement_flags
_atom_site_disorder_assembly
_atom_site_disorder_group
C1 C 0.7113(4) 0.04954(9) 0.74485(17) 0.0134(6) Uani 1 1 d . A 5
C2 C 0.9621(4) 0.01778(11) 0.7225(2) 0.0226(7) Uani 1 1 d . A 5
H2A H 0.9743 -0.0007 0.6755 0.027 Uiso 1 1 calc R A 5
H2B H 1.0530 0.0112 0.7699 0.027 Uiso 1 1 calc R A 5
C3 C 0.9638(4) 0.06452(11) 0.6993(2) 0.0272(8) Uani 1 1 d . A 5
H3A H 1.0627 0.0793 0.7318 0.033 Uiso 1 1 calc R A 5
H3B H 0.9643 0.0681 0.6399 0.033 Uiso 1 1 calc R A 5
C4 C 0.7469(4) -0.02799(11) 0.7713(2) 0.0267(3) Uani 1 1 d . A 5
C5 C 0.7552(4) -0.03562(11) 0.8558(2) 0.0267(3) Uani 1 1 d . A 5
C6 C 0.7124(4) -0.07593(11) 0.8802(2) 0.0267(3) Uani 1 1 d . A 5
H6 H 0.7134 -0.0813 0.9368 0.032 Uiso 1 1 calc R A 5
C7 C 0.6681(4) -0.10856(11) 0.8229(2) 0.0267(3) Uani 1 1 d . A 5
C8 C 0.6651(4) -0.10036(11) 0.7407(2) 0.0267(3) Uani 1 1 d . A 5
H8 H 0.6371 -0.1228 0.7019 0.032 Uiso 1 1 calc R A 5
C9 C 0.7021(4) -0.06010(11) 0.7126(2) 0.0267(3) Uani 1 1 d . . .
C10 C 0.8111(5) -0.00220(12) 0.9202(2) 0.0284(8) Uani 1 1 d . A 5
H10A H 0.8954 0.0161 0.9026 0.043 Uiso 1 1 calc R A 5
H10B H 0.8603 -0.0159 0.9724 0.043 Uiso 1 1 calc R A 5
H10C H 0.7140 0.0150 0.9275 0.043 Uiso 1 1 calc R A 5
C11 C 0.6227(4) -0.15229(11) 0.8492(2) 0.0267(3) Uani 1 1 d . A 5
H11A H 0.5024 -0.1574 0.8293 0.040 Uiso 1 1 calc R A 5
H11B H 0.6483 -0.1542 0.9094 0.040 Uiso 1 1 calc R A 5
H11C H 0.6882 -0.1737 0.8260 0.040 Uiso 1 1 calc R A 5
C12 C 0.6875(5) -0.05215(14) 0.6218(2) 0.0367(9) Uani 1 1 d . A .
H12A H 0.7861 -0.0640 0.6035 0.055 Uiso 1 1 calc R . .
H12B H 0.6819 -0.0215 0.6113 0.055 Uiso 1 1 calc R . .
H12C H 0.5852 -0.0658 0.5916 0.055 Uiso 1 1 calc R . .
C13 C 0.7574(4) 0.12383(10) 0.70270(19) 0.0172(6) Uani 1 1 d . A 5
C14 C 0.8232(4) 0.15523(11) 0.7601(2) 0.0218(7) Uani 1 1 d . A 5
C15 C 0.7756(5) 0.19723(11) 0.7416(2) 0.0270(8) Uani 1 1 d . A 5
H15 H 0.8175 0.2190 0.7801 0.032 Uiso 1 1 calc R A 5
C16 C 0.6682(5) 0.20819(11) 0.6683(2) 0.0268(8) Uani 1 1 d . A 5
C17 C 0.6117(4) 0.17662(10) 0.6118(2) 0.0229(7) Uani 1 1 d . A 5
H17 H 0.5408 0.1841 0.5611 0.027 Uiso 1 1 calc R A 5
C18 C 0.6558(4) 0.13413(10) 0.62681(19) 0.0183(6) Uani 1 1 d . A 5
C19 C 0.9450(5) 0.14483(12) 0.8390(2) 0.0293(8) Uani 1 1 d . A 5
H19A H 0.9270 0.1154 0.8552 0.044 Uiso 1 1 calc R A 5
H19B H 0.9261 0.1642 0.8827 0.044 Uiso 1 1 calc R A 5
H19C H 1.0607 0.1480 0.8304 0.044 Uiso 1 1 calc R A 5
C20 C 0.6152(6) 0.25395(12) 0.6510(3) 0.0421(10) Uani 1 1 d . A 5
H20A H 0.6826 0.2725 0.6923 0.063 Uiso 1 1 calc R A 5
H20B H 0.4958 0.2571 0.6535 0.063 Uiso 1 1 calc R A 5
H20C H 0.6328 0.2620 0.5961 0.063 Uiso 1 1 calc R A 5
C21 C 0.5970(5) 0.10134(11) 0.5609(2) 0.0248(7) Uani 1 1 d . A 5
H21A H 0.4785 0.1065 0.5364 0.037 Uiso 1 1 calc R A 5
H21B H 0.6089 0.0728 0.5853 0.037 Uiso 1 1 calc R A 5
H21C H 0.6653 0.1034 0.5182 0.037 Uiso 1 1 calc R A 5
C22 C 0.4105(4) 0.10136(9) 0.74033(18) 0.0146(6) Uani 1 1 d . A 5
H22 H 0.3682 0.0992 0.6828 0.018 Uiso 1 1 calc R A 5
C23 C 0.3990(4) 0.14299(9) 0.77839(19) 0.0152(6) Uani 1 1 d . A 5
C24 C 0.4781(4) 0.15456(10) 0.85937(19) 0.0174(6) Uani 1 1 d . A 5
C25 C 0.4526(4) 0.19528(11) 0.8883(2) 0.0245(7) Uani 1 1 d . A 5
H25 H 0.5056 0.2030 0.9426 0.029 Uiso 1 1 calc R A 5
C26 C 0.3520(5) 0.22447(11) 0.8396(2) 0.0281(8) Uani 1 1 d . A 5
H26 H 0.3354 0.2520 0.8605 0.034 Uiso 1 1 calc R A 5
C27 C 0.2745(4) 0.21356(10) 0.7594(2) 0.0227(7) Uani 1 1 d . A 5
C28 C 0.2977(4) 0.17298(10) 0.72888(19) 0.0177(6) Uani 1 1 d . A 5
H28 H 0.2448 0.1657 0.6743 0.021 Uiso 1 1 calc R A 5
C29 C 0.5953(4) 0.12540(10) 0.91002(18) 0.0162(6) Uani 1 1 d . A 5
C30 C 0.8033(4) 0.11534(10) 1.03407(19) 0.0202(7) Uani 1 1 d . A 5
H30 H 0.8729 0.1006 0.9987 0.024 Uiso 1 1 calc R A 5
C31 C 0.7213(5) 0.08266(12) 1.0804(2) 0.0291(8) Uani 1 1 d . A 5
H31A H 0.6593 0.0971 1.1178 0.044 Uiso 1 1 calc R A 5
H31B H 0.8081 0.0644 1.1123 0.044 Uiso 1 1 calc R A 5
H31C H 0.6433 0.0653 1.0412 0.044 Uiso 1 1 calc R A 5
C32 C 0.9108(5) 0.14701(12) 1.0892(2) 0.0343(9) Uani 1 1 d . A 5
H32A H 0.9616 0.1669 1.0555 0.051 Uiso 1 1 calc R A 5
H32B H 1.0000 0.1319 1.1268 0.051 Uiso 1 1 calc R A 5
H32C H 0.8409 0.1628 1.1212 0.051 Uiso 1 1 calc R A 5
C33 C 0.1002(5) 0.23406(12) 0.6324(2) 0.0324(9) Uani 1 1 d . A 5
H33A H 0.1861 0.2273 0.6000 0.049 Uiso 1 1 calc R A 5
H33B H 0.0336 0.2585 0.6078 0.049 Uiso 1 1 calc R A 5
H33C H 0.0262 0.2094 0.6329 0.049 Uiso 1 1 calc R A 5
C34 C 0.3409(4) -0.02832(10) 0.7311(2) 0.0174(6) Uani 1 1 d . A 5
H34 H 0.3842 -0.0356 0.7869 0.021 Uiso 1 1 calc R A 5
C35 C 0.2523(4) -0.05886(10) 0.6799(2) 0.0217(7) Uani 1 1 d . A 5
H35 H 0.2358 -0.0864 0.7006 0.026 Uiso 1 1 calc R A 5
C36 C 0.1878(4) -0.04890(11) 0.5979(2) 0.0229(7) Uani 1 1 d . A 5
H36 H 0.1262 -0.0692 0.5616 0.028 Uiso 1 1 calc R A 5
C37 C 0.2165(4) -0.00838(11) 0.5713(2) 0.0218(7) Uani 1 1 d . A 5
H37 H 0.1745 -0.0005 0.5158 0.026 Uiso 1 1 calc R A 5
C38 C 0.3065(4) 0.02076(10) 0.62560(19) 0.0180(6) Uani 1 1 d . A 5
H38 H 0.3256 0.0484 0.6060 0.022 Uiso 1 1 calc R A 5
C45 C 0.8879(7) 0.18604(14) 0.4024(3) 0.0566(14) Uani 1 1 d . . .
H45 H 0.9430 0.1663 0.4470 0.068 Uiso 1 1 calc R B 1
Cl1 Cl 0.31597(10) 0.03635(3) 0.88518(5) 0.02248(17) Uani 1 1 d . A 5
Cl2 Cl 0.11534(10) 0.11803(3) 0.53328(5) 0.02412(18) Uani 1 1 d . C 5
Cl5 Cl 0.6751(2) 0.17363(5) 0.38047(10) 0.0799(5) Uani 1 1 d . D .
Cl3A Cl 0.9585(7) 0.17041(15) 0.3064(2) 0.0748(12) Uani 0.544(10) 1 d P D 1
Cl4A Cl 0.9712(11) 0.23654(9) 0.4263(2) 0.083(3) Uani 0.544(10) 1 d P D 1
Cl3B Cl 0.9905(6) 0.1892(3) 0.3253(3) 0.0683(17) Uani 0.456(10) 1 d P D 2
Cl4B Cl 0.8547(8) 0.23947(8) 0.4467(2) 0.0489(14) Uani 0.456(10) 1 d P D 2
N1 N 0.7941(4) 0.01259(9) 0.74423(19) 0.0267(3) Uani 1 1 d . A 5
N2 N 0.8049(3) 0.08035(8) 0.72014(16) 0.0172(5) Uani 1 1 d . A 5
N3 N 0.3682(3) 0.01130(8) 0.70536(15) 0.0131(5) Uani 1 1 d . A 5
O1 O 0.6306(3) 0.08931(6) 0.88942(12) 0.0149(4) Uani 1 1 d . A 5
O2 O 0.6731(3) 0.14153(7) 0.98181(13) 0.0198(5) Uani 1 1 d . A 5
O3 O 0.1804(3) 0.24429(7) 0.71528(15) 0.0312(6) Uani 1 1 d . A 5
Ru1 Ru 0.49888(3) 0.053131(7) 0.793409(14) 0.01125(7) Uani 1 1 d . A 5

loop_
_atom_site_aniso_label
_atom_site_aniso_U_11
_atom_site_aniso_U_22
_atom_site_aniso_U_33
_atom_site_aniso_U_23
_atom_site_aniso_U_13
_atom_site_aniso_U_12
C1 0.0122(14) 0.0156(14) 0.0118(13) -0.0020(11) 0.0011(11) 0.0000(11)
C2 0.0138(16) 0.0259(18) 0.0300(18) 0.0015(14) 0.0089(13) 0.0041(13)
C3 0.0167(17) 0.0292(19) 0.041(2) 0.0115(16) 0.0182(15) 0.0074(14)
C4 0.0166(6) 0.0195(6) 0.0445(7) 0.0008(5) 0.0071(5) 0.0025(5)
C5 0.0166(6) 0.0195(6) 0.0445(7) 0.0008(5) 0.0071(5) 0.0025(5)
C6 0.0166(6) 0.0195(6) 0.0445(7) 0.0008(5) 0.0071(5) 0.0025(5)
C7 0.0166(6) 0.0195(6) 0.0445(7) 0.0008(5) 0.0071(5) 0.0025(5)
C8 0.0166(6) 0.0195(6) 0.0445(7) 0.0008(5) 0.0071(5) 0.0025(5)
C9 0.0166(6) 0.0195(6) 0.0445(7) 0.0008(5) 0.0071(5) 0.0025(5)
C10 0.037(2) 0.0290(19) 0.0177(16) 0.0048(14) 0.0028(14) 0.0019(16)
C11 0.0166(6) 0.0195(6) 0.0445(7) 0.0008(5) 0.0071(5) 0.0025(5)
C12 0.030(2) 0.045(2) 0.034(2) -0.0219(18) 0.0037(16) 0.0003(18)
C13 0.0151(15) 0.0162(15) 0.0230(16) 0.0022(12) 0.0108(12) -0.0005(12)
C14 0.0196(17) 0.0255(17) 0.0219(16) 0.0009(13) 0.0082(13) -0.0079(13)
C15 0.031(2) 0.0212(17) 0.0325(19) -0.0056(14) 0.0145(15) -0.0104(14)
C16 0.0297(19) 0.0195(17) 0.0353(19) 0.0016(14) 0.0161(16) -0.0011(14)
C17 0.0220(17) 0.0226(17) 0.0262(17) 0.0059(13) 0.0100(14) 0.0022(13)
C18 0.0176(16) 0.0189(16) 0.0212(16) -0.0001(12) 0.0108(13) -0.0010(12)
C19 0.0239(18) 0.038(2) 0.0253(18) 0.0003(15) 0.0040(14) -0.0118(15)
C20 0.053(3) 0.0171(19) 0.058(3) 0.0018(18) 0.014(2) 0.0020(17)
C21 0.0306(19) 0.0238(17) 0.0216(16) -0.0023(13) 0.0088(14) -0.0003(14)
C22 0.0113(14) 0.0183(15) 0.0149(14) -0.0004(12) 0.0043(11) -0.0015(11)
C23 0.0112(14) 0.0153(15) 0.0204(15) 0.0003(12) 0.0065(12) -0.0009(11)
C24 0.0158(15) 0.0174(15) 0.0195(15) -0.0011(12) 0.0049(12) 0.0009(12)
C25 0.0258(18) 0.0227(17) 0.0240(17) -0.0061(14) 0.0026(14) 0.0029(14)
C26 0.036(2) 0.0179(17) 0.0299(19) -0.0058(14) 0.0050(15) 0.0067(15)
C27 0.0227(17) 0.0178(16) 0.0286(18) 0.0015(13) 0.0075(14) 0.0048(13)
C28 0.0154(15) 0.0188(16) 0.0195(15) 0.0006(12) 0.0044(12) 0.0013(12)
C29 0.0154(15) 0.0171(15) 0.0169(15) -0.0021(12) 0.0053(12) -0.0023(12)
C30 0.0170(16) 0.0233(17) 0.0185(15) -0.0022(13) -0.0011(12) 0.0024(13)
C31 0.033(2) 0.033(2) 0.0219(17) 0.0035(15) 0.0068(15) 0.0033(16)
C32 0.030(2) 0.031(2) 0.036(2) -0.0092(16) -0.0094(16) 0.0025(16)
C33 0.039(2) 0.0264(19) 0.0290(19) 0.0046(15) -0.0001(16) 0.0125(16)
C34 0.0122(15) 0.0180(15) 0.0226(16) -0.0001(12) 0.0045(12) 0.0028(12)
C35 0.0157(16) 0.0161(16) 0.0342(18) -0.0039(13) 0.0071(13) -0.0014(12)
C36 0.0155(16) 0.0241(17) 0.0300(18) -0.0140(14) 0.0063(13) -0.0024(13)
C37 0.0177(16) 0.0286(18) 0.0198(16) -0.0061(13) 0.0053(13) 0.0002(13)
C38 0.0159(16) 0.0209(16) 0.0187(15) -0.0028(12) 0.0067(12) -0.0002(12)
C45 0.097(4) 0.032(2) 0.032(2) 0.0091(18) -0.013(2) -0.011(2)
Cl1 0.0204(4) 0.0294(4) 0.0202(4) -0.0007(3) 0.0103(3) -0.0056(3)
Cl2 0.0262(4) 0.0249(4) 0.0201(4) 0.0001(3) 0.0014(3) -0.0017(3)
Cl5 0.0787(10) 0.0860(11) 0.0736(10) 0.0317(8) 0.0111(8) 0.0207(8)
Cl3A 0.122(3) 0.066(2) 0.0377(15) 0.0035(14) 0.0179(16) -0.045(2)
Cl4A 0.152(6) 0.0319(13) 0.0451(16) 0.0077(11) -0.033(3) -0.0177(19)
Cl3B 0.060(2) 0.094(4) 0.053(2) 0.028(3) 0.0150(17) -0.006(2)
Cl4B 0.077(3) 0.0247(12) 0.0368(14) 0.0017(9) -0.0103(16) -0.0018(13)
N1 0.0166(6) 0.0195(6) 0.0445(7) 0.0008(5) 0.0071(5) 0.0025(5)
N2 0.0116(13) 0.0180(13) 0.0239(14) 0.0037(11) 0.0080(10) 0.0007(10)
N3 0.0084(12) 0.0141(12) 0.0178(12) -0.0016(10) 0.0053(10) 0.0009(9)
O1 0.0148(11) 0.0161(11) 0.0136(10) -0.0009(8) 0.0025(8) 0.0012(8)
O2 0.0210(12) 0.0189(11) 0.0176(11) -0.0045(9) -0.0016(9) 0.0013(9)
O3 0.0398(15) 0.0184(12) 0.0328(14) 0.0001(10) 0.0005(11) 0.0127(11)
Ru1 0.00920(12) 0.01192(12) 0.01316(12) -0.00055(9) 0.00344(8) -0.00014(9)

loop_
_atom_type_symbol
_atom_type_description
_atom_type_scat_dispersion_real
_atom_type_scat_dispersion_imag
_atom_type_scat_source
C C 0.0033 0.0016 'International Tables Vol C Tables 4.2.6.8 and 6.1.1.4'
H H 0.0000 0.0000 'International Tables Vol C Tables 4.2.6.8 and 6.1.1.4'
N N 0.0061 0.0033 'International Tables Vol C Tables 4.2.6.8 and 6.1.1.4'
O O 0.0106 0.0060 'International Tables Vol C Tables 4.2.6.8 and 6.1.1.4'
Cl Cl 0.1484 0.1585 'International Tables Vol C Tables 4.2.6.8 and 6.1.1.4'
Ru Ru -1.2594 0.8363 'International Tables Vol C Tables 4.2.6.8 and 6.1.1.4'

loop_
_geom_angle_atom_site_label_1
_geom_angle_atom_site_label_2
_geom_angle_atom_site_label_3
_geom_angle
_geom_angle_site_symmetry_1
_geom_angle_site_symmetry_3
_geom_angle_publ_flag
N2 C1 N1 108.1(3) . . ?
N2 C1 Ru1 130.5(2) . . ?
N1 C1 Ru1 120.8(2) . . ?
N1 C2 C3 102.8(3) . . ?
N1 C2 H2A 111.2 . . ?
C3 C2 H2A 111.2 . . ?
N1 C2 H2B 111.2 . . ?
C3 C2 H2B 111.2 . . ?
H2A C2 H2B 109.1 . . ?
N2 C3 C2 102.4(3) . . ?
N2 C3 H3A 111.3 . . ?
C2 C3 H3A 111.3 . . ?
N2 C3 H3B 111.3 . . ?
C2 C3 H3B 111.3 . . ?
H3A C3 H3B 109.2 . . ?
C9 C4 C5 121.6(3) . . ?
C9 C4 N1 118.4(3) . . ?
C5 C4 N1 120.0(3) . . ?
C6 C5 C4 118.4(3) . . ?
C6 C5 C10 119.3(3) . . ?
C4 C5 C10 122.4(3) . . ?
C5 C6 C7 121.1(4) . . ?
C5 C6 H6 119.4 . . ?
C7 C6 H6 119.4 . . ?
C8 C7 C6 119.1(3) . . ?
C8 C7 C11 119.7(3) . . ?
C6 C7 C11 121.2(3) . . ?
C7 C8 C9 122.1(3) . . ?
C7 C8 H8 118.9 . . ?
C9 C8 H8 118.9 . . ?
C4 C9 C8 117.7(3) . . ?
C4 C9 C12 122.2(3) . . ?
C8 C9 C12 120.1(3) . . ?
C9 C12 H12A 109.5 . . ?
C9 C12 H12B 109.5 . . ?
H12A C12 H12B 109.5 . . ?
C9 C12 H12C 109.5 . . ?
H12A C12 H12C 109.5 . . ?
H12B C12 H12C 109.5 . . ?
C18 C13 C14 121.7(3) . . ?
C18 C13 N2 119.3(3) . . ?
C14 C13 N2 118.9(3) . . ?
C15 C14 C13 117.8(3) . . ?
C15 C14 C19 120.1(3) . . ?
C13 C14 C19 122.1(3) . . ?
C14 C15 C16 121.7(3) . . ?
C14 C15 H15 119.2 . . ?
C16 C15 H15 119.2 . . ?
C17 C16 C15 118.8(3) . . ?
C17 C16 C20 120.7(3) . . ?
C15 C16 C20 120.5(3) . . ?
C16 C17 C18 121.9(3) . . ?
C16 C17 H17 119.1 . . ?
C18 C17 H17 119.1 . . ?
C17 C18 C13 117.9(3) . . ?
C17 C18 C21 119.4(3) . . ?
C13 C18 C21 122.6(3) . . ?
C23 C22 Ru1 125.9(2) . . ?
C23 C22 H22 117.0 . . ?
Ru1 C22 H22 117.0 . . ?
C28 C23 C24 119.1(3) . . ?
C28 C23 C22 115.3(3) . . ?
C24 C23 C22 125.6(3) . . ?
C25 C24 C23 119.4(3) . . ?
C25 C24 C29 120.0(3) . . ?
C23 C24 C29 120.4(3) . . ?
C26 C25 C24 121.2(3) . . ?
C26 C25 H25 119.4 . . ?
C24 C25 H25 119.4 . . ?
C25 C26 C27 119.9(3) . . ?
C25 C26 H26 120.0 . . ?
C27 C26 H26 120.0 . . ?
O3 C27 C26 116.1(3) . . ?
O3 C27 C28 123.8(3) . . ?
C26 C27 C28 120.0(3) . . ?
C27 C28 C23 120.3(3) . . ?
C27 C28 H28 119.8 . . ?
C23 C28 H28 119.8 . . ?
O1 C29 O2 120.1(3) . . ?
O1 C29 C24 125.3(3) . . ?
O2 C29 C24 114.5(3) . . ?
O2 C30 C32 104.5(3) . . ?
O2 C30 C31 110.0(3) . . ?
C32 C30 C31 113.6(3) . . ?
O2 C30 H30 109.5 . . ?
C32 C30 H30 109.5 . . ?
C31 C30 H30 109.5 . . ?
N3 C34 C35 122.9(3) . . ?
N3 C34 H34 118.5 . . ?
C35 C34 H34 118.5 . . ?
C34 C35 C36 119.5(3) . . ?
C34 C35 H35 120.2 . . ?
C36 C35 H35 120.2 . . ?
C37 C36 C35 117.6(3) . . ?
C37 C36 H36 121.2 . . ?
C35 C36 H36 121.2 . . ?
C36 C37 C38 120.1(3) . . ?
C36 C37 H37 119.9 . . ?
C38 C37 H37 119.9 . . ?
N3 C38 C37 122.4(3) . . ?
N3 C38 H38 118.8 . . ?
C37 C38 H38 118.8 . . ?
Cl5 C45 Cl4A 125.3(4) . . ?
Cl5 C45 Cl3A 102.6(3) . . ?
Cl4A C45 Cl3A 105.4(3) . . ?
Cl5 C45 H45 107.4 . . ?
Cl4A C45 H45 107.4 . . ?
Cl3A C45 H45 107.4 . . ?
C1 N1 C4 127.4(3) . . ?
C1 N1 C2 112.9(3) . . ?
C4 N1 C2 119.2(3) . . ?
C1 N2 C13 127.2(3) . . ?
C1 N2 C3 113.3(3) . . ?
C13 N2 C3 119.0(2) . . ?
C34 N3 C38 117.4(3) . . ?
C34 N3 Ru1 116.9(2) . . ?
C38 N3 Ru1 125.7(2) . . ?
C29 O1 Ru1 127.1(2) . . ?
C29 O2 C30 118.1(2) . . ?
C27 O3 C33 117.4(3) . . ?
C22 Ru1 C1 97.97(13) . . ?
C22 Ru1 O1 90.53(12) . . ?
C1 Ru1 O1 89.08(10) . . ?
C22 Ru1 N3 95.05(12) . . ?
C1 Ru1 N3 92.44(11) . . ?
O1 Ru1 N3 173.96(9) . . ?
C22 Ru1 Cl1 104.89(10) . . ?
C1 Ru1 Cl1 156.56(8) . . ?
O1 Ru1 Cl1 85.63(7) . . ?
N3 Ru1 Cl1 90.68(8) . . ?

loop_
_geom_bond_atom_site_label_1
_geom_bond_atom_site_label_2
_geom_bond_distance
_geom_bond_site_symmetry_2
_geom_bond_publ_flag
C1 N2 1.341(4) . ?
C1 N1 1.342(4) . ?
C1 Ru1 2.037(3) . ?
C2 N1 1.481(4) . ?
C2 C3 1.519(5) . ?
C2 H2A 0.9900 . ?
C2 H2B 0.9900 . ?
C3 N2 1.481(4) . ?
C3 H3A 0.9900 . ?
C3 H3B 0.9900 . ?
C4 C9 1.400(5) . ?
C4 C5 1.407(5) . ?
C4 N1 1.428(4) . ?
C5 C6 1.394(5) . ?
C5 C10 1.502(5) . ?
C6 C7 1.396(5) . ?
C6 H6 0.9500 . ?
C7 C8 1.379(5) . ?
C7 C11 1.509(5) . ?
C8 C9 1.400(5) . ?
C8 H8 0.9500 . ?
C9 C12 1.505(5) . ?
C10 H10A 0.9800 . ?
C10 H10B 0.9800 . ?
C10 H10C 0.9800 . ?
C11 H11A 0.9800 . ?
C11 H11B 0.9800 . ?
C11 H11C 0.9800 . ?
C12 H12A 0.9800 . ?
C12 H12B 0.9800 . ?
C12 H12C 0.9800 . ?
C13 C18 1.400(4) . ?
C13 C14 1.402(5) . ?
C13 N2 1.434(4) . ?
C14 C15 1.392(5) . ?
C14 C19 1.514(5) . ?
C15 C16 1.393(5) . ?
C15 H15 0.9500 . ?
C16 C17 1.381(5) . ?
C16 C20 1.513(5) . ?
C17 C18 1.392(5) . ?
C17 H17 0.9500 . ?
C18 C21 1.510(4) . ?
C19 H19A 0.9800 . ?
C19 H19B 0.9800 . ?
C19 H19C 0.9800 . ?
C20 H20A 0.9800 . ?
C20 H20B 0.9800 . ?
C20 H20C 0.9800 . ?
C21 H21A 0.9800 . ?
C21 H21B 0.9800 . ?
C21 H21C 0.9800 . ?
C22 C23 1.463(4) . ?
C22 Ru1 1.828(3) . ?
C22 H22 0.9500 . ?
C23 C28 1.405(4) . ?
C23 C24 1.417(4) . ?
C24 C25 1.396(5) . ?
C24 C29 1.462(4) . ?
C25 C26 1.380(5) . ?
C25 H25 0.9500 . ?
C26 C27 1.396(5) . ?
C26 H26 0.9500 . ?
C27 O3 1.354(4) . ?
C27 C28 1.398(5) . ?
C28 H28 0.9500 . ?
C29 O1 1.234(4) . ?
C29 O2 1.333(4) . ?
C30 O2 1.479(4) . ?
C30 C32 1.509(5) . ?
C30 C31 1.510(5) . ?
C30 H30 1.0000 . ?
C31 H31A 0.9800 . ?
C31 H31B 0.9800 . ?
C31 H31C 0.9800 . ?
C32 H32A 0.9800 . ?
C32 H32B 0.9800 . ?
C32 H32C 0.9800 . ?
C33 O3 1.436(4) . ?
C33 H33A 0.9800 . ?
C33 H33B 0.9800 . ?
C33 H33C 0.9800 . ?
C34 N3 1.348(4) . ?
C34 C35 1.386(4) . ?
C34 H34 0.9500 . ?
C35 C36 1.392(5) . ?
C35 H35 0.9500 . ?
C36 C37 1.382(5) . ?
C36 H36 0.9500 . ?
C37 C38 1.387(4) . ?
C37 H37 0.9500 . ?
C38 N3 1.351(4) . ?
C38 H38 0.9500 . ?
C45 Cl5 1.735(6) . ?
C45 Cl4A 1.740(5) . ?
C45 Cl3A 1.856(7) . ?
C45 H45 1.0000 . ?
Cl1 Ru1 2.3753(12) . ?
N3 Ru1 2.092(3) . ?
O1 Ru1 2.074(2) . ?

loop_
_geom_torsion_atom_site_label_1
_geom_torsion_atom_site_label_2
_geom_torsion_atom_site_label_3
_geom_torsion_atom_site_label_4
_geom_torsion
_geom_torsion_site_symmetry_1
_geom_torsion_site_symmetry_2
_geom_torsion_site_symmetry_3
_geom_torsion_site_symmetry_4
_geom_torsion_publ_flag
N1 C2 C3 N2 6.1(3) . . . . ?
C9 C4 C5 C6 -1.9(5) . . . . ?
N1 C4 C5 C6 -178.4(3) . . . . ?
C9 C4 C5 C10 177.0(3) . . . . ?
N1 C4 C5 C10 0.6(5) . . . . ?
C4 C5 C6 C7 2.2(5) . . . . ?
C10 C5 C6 C7 -176.7(3) . . . . ?
C5 C6 C7 C8 -0.7(5) . . . . ?
C5 C6 C7 C11 179.6(3) . . . . ?
C6 C7 C8 C9 -1.2(5) . . . . ?
C11 C7 C8 C9 178.4(3) . . . . ?
C5 C4 C9 C8 0.1(5) . . . . ?
N1 C4 C9 C8 176.6(3) . . . . ?
C5 C4 C9 C12 178.1(3) . . . . ?
N1 C4 C9 C12 -5.4(5) . . . . ?
C7 C8 C9 C4 1.5(5) . . . . ?
C7 C8 C9 C12 -176.5(3) . . . . ?
C18 C13 C14 C15 4.0(5) . . . . ?
N2 C13 C14 C15 179.8(3) . . . . ?
C18 C13 C14 C19 -174.7(3) . . . . ?
N2 C13 C14 C19 1.1(5) . . . . ?
C13 C14 C15 C16 -0.9(5) . . . . ?
C19 C14 C15 C16 177.8(3) . . . . ?
C14 C15 C16 C17 -1.9(5) . . . . ?
C14 C15 C16 C20 178.4(3) . . . . ?
C15 C16 C17 C18 1.6(5) . . . . ?
C20 C16 C17 C18 -178.7(3) . . . . ?
C16 C17 C18 C13 1.4(5) . . . . ?
C16 C17 C18 C21 -177.1(3) . . . . ?
C14 C13 C18 C17 -4.3(5) . . . . ?
N2 C13 C18 C17 179.9(3) . . . . ?
C14 C13 C18 C21 174.1(3) . . . . ?
N2 C13 C18 C21 -1.6(5) . . . . ?
Ru1 C22 C23 C28 -168.2(2) . . . . ?
Ru1 C22 C23 C24 10.8(4) . . . . ?
C28 C23 C24 C25 0.5(5) . . . . ?
C22 C23 C24 C25 -178.5(3) . . . . ?
C28 C23 C24 C29 -174.9(3) . . . . ?
C22 C23 C24 C29 6.2(5) . . . . ?
C23 C24 C25 C26 0.0(5) . . . . ?
C29 C24 C25 C26 175.4(3) . . . . ?
C24 C25 C26 C27 -0.5(6) . . . . ?
C25 C26 C27 O3 -178.8(3) . . . . ?
C25 C26 C27 C28 0.6(5) . . . . ?
O3 C27 C28 C23 179.3(3) . . . . ?
C26 C27 C28 C23 -0.1(5) . . . . ?
C24 C23 C28 C27 -0.5(5) . . . . ?
C22 C23 C28 C27 178.6(3) . . . . ?
C25 C24 C29 O1 -177.8(3) . . . . ?
C23 C24 C29 O1 -2.5(5) . . . . ?
C25 C24 C29 O2 -1.3(4) . . . . ?
C23 C24 C29 O2 174.0(3) . . . . ?
N3 C34 C35 C36 0.1(5) . . . . ?
C34 C35 C36 C37 0.3(5) . . . . ?
C35 C36 C37 C38 -0.1(5) . . . . ?
C36 C37 C38 N3 -0.5(5) . . . . ?
N2 C1 N1 C4 175.3(3) . . . . ?
Ru1 C1 N1 C4 3.3(5) . . . . ?
N2 C1 N1 C2 3.7(4) . . . . ?
Ru1 C1 N1 C2 -168.3(2) . . . . ?
C9 C4 N1 C1 113.4(4) . . . . ?
C5 C4 N1 C1 -70.0(5) . . . . ?
C9 C4 N1 C2 -75.4(4) . . . . ?
C5 C4 N1 C2 101.1(4) . . . . ?
C3 C2 N1 C1 -6.4(4) . . . . ?
C3 C2 N1 C4 -178.8(3) . . . . ?
N1 C1 N2 C13 172.4(3) . . . . ?
Ru1 C1 N2 C13 -16.7(5) . . . . ?
N1 C1 N2 C3 0.9(4) . . . . ?
Ru1 C1 N2 C3 171.8(2) . . . . ?
C18 C13 N2 C1 -79.7(4) . . . . ?
C14 C13 N2 C1 104.4(4) . . . . ?
C18 C13 N2 C3 91.4(4) . . . . ?
C14 C13 N2 C3 -84.5(4) . . . . ?
C2 C3 N2 C1 -4.7(4) . . . . ?
C2 C3 N2 C13 -177.0(3) . . . . ?
C35 C34 N3 C38 -0.6(4) . . . . ?
C35 C34 N3 Ru1 178.3(2) . . . . ?
C37 C38 N3 C34 0.8(4) . . . . ?
C37 C38 N3 Ru1 -178.0(2) . . . . ?
O2 C29 O1 Ru1 167.5(2) . . . . ?
C24 C29 O1 Ru1 -16.2(4) . . . . ?
O1 C29 O2 C30 1.2(4) . . . . ?
C24 C29 O2 C30 -175.5(3) . . . . ?
C32 C30 O2 C29 157.8(3) . . . . ?
C31 C30 O2 C29 -79.9(3) . . . . ?
C26 C27 O3 C33 179.6(3) . . . . ?
C28 C27 O3 C33 0.2(5) . . . . ?
C23 C22 Ru1 C1 -109.4(3) . . . . ?
C23 C22 Ru1 O1 -20.3(3) . . . . ?
C23 C22 Ru1 N3 157.4(3) . . . . ?
C23 C22 Ru1 Cl1 65.4(3) . . . . ?
N2 C1 Ru1 C22 31.2(3) . . . . ?
N1 C1 Ru1 C22 -158.8(3) . . . . ?
N2 C1 Ru1 O1 -59.2(3) . . . . ?
N1 C1 Ru1 O1 110.8(2) . . . . ?
N2 C1 Ru1 N3 126.7(3) . . . . ?
N1 C1 Ru1 N3 -63.4(3) . . . . ?
N2 C1 Ru1 Cl1 -136.0(2) . . . . ?
N1 C1 Ru1 Cl1 34.0(4) . . . . ?
C29 O1 Ru1 C22 24.5(3) . . . . ?
C29 O1 Ru1 C1 122.4(3) . . . . ?
C29 O1 Ru1 N3 -132.9(8) . . . . ?
C29 O1 Ru1 Cl1 -80.4(2) . . . . ?
C34 N3 Ru1 C22 -155.0(2) . . . . ?
C38 N3 Ru1 C22 23.7(3) . . . . ?
C34 N3 Ru1 C1 106.7(2) . . . . ?
C38 N3 Ru1 C1 -74.5(3) . . . . ?
C34 N3 Ru1 O1 2.3(10) . . . . ?
C38 N3 Ru1 O1 -179(11) . . . . ?
C34 N3 Ru1 Cl1 -50.0(2) . . . . ?
C38 N3 Ru1 Cl1 128.7(2) . . . . ?
